data_2241254
loop_
_publ_author_name
'Smith, Graham'
'Lynch, Daniel E.'

_publ_section_title
;
 Crystal structures and hydrogen bonding in the morpholinium salts of four
 phenoxyacetic acid analogues
;
_journal_coeditor_code SU5227
_journal_issue 11
_journal_name_full 'Acta Crystallographica Section E'
_journal_page_first 1392
_journal_page_last 1396
_journal_paper_doi 10.1107/S2056989015019842
_journal_volume 71
_journal_year 2015
_chemical_formula_iupac 'C4 H10 N O +, C8 H5 Cl2 O3 -'
_chemical_formula_moiety 'C4 H10 N O +, C8 H5 Cl2 O3 -'
_chemical_formula_sum 'C12 H15 Cl2 N O4'
_chemical_formula_weight 308.15
_chemical_name_common 'morpholinium (3,5-dichlorophenoxy)acetate'
_chemical_name_systematic
;
Tetrahydro-2<i>H</i>-1,4-oxazin-4-ium (3,5-dichlorophenoxy)acetate
;
_space_group_IT_number 2
_symmetry_cell_setting triclinic
_symmetry_space_group_name_Hall '-P 1'
_symmetry_space_group_name_H-M 'P -1'
_atom_sites_solution_hydrogens geom
_atom_sites_solution_primary direct
_atom_sites_solution_secondary difmap
_audit_creation_method SHELXL-97
_cell_angle_alpha 86.904(7)
_cell_angle_beta 85.106(7)
_cell_angle_gamma 77.936(7)
_cell_formula_units_Z 2
_cell_length_a 5.1733(4)
_cell_length_b 11.3751(10)
_cell_length_c 11.7808(10)
_cell_measurement_reflns_used 1520
_cell_measurement_temperature 200(2)
_cell_measurement_theta_max 27.75
_cell_measurement_theta_min 3.67
_cell_volume 675.01(10)
_computing_cell_refinement
;
CrysAlis PRO (Agilent, 2014)
;
_computing_data_collection
;
CrysAlis PRO (Agilent, 2014)
;
_computing_data_reduction
;
CrysAlis PRO (Agilent, 2014)
;
_computing_molecular_graphics
;
PLATON (Spek, 2009)
;
_computing_publication_material
;
PLATON (Spek, 2009)
;
_computing_structure_refinement
;
SHELXL97 (Sheldrick, 2008) within WinGX (Farrugia, 2012)
;
_computing_structure_solution
;
SIR92 (Altomare <i>et al.</i>, 1993)
;
_diffrn_ambient_temperature 200(2)
_diffrn_detector_area_resol_mean 16.077
_diffrn_measured_fraction_theta_full 0.995
_diffrn_measured_fraction_theta_max 0.995
_diffrn_measurement_device_type 'Oxford Diffraction Gemini-S CCD-detector'
_diffrn_measurement_method '\w scans'
_diffrn_radiation_monochromator graphite
_diffrn_radiation_source 'fine-focus sealed tube'
_diffrn_radiation_type MoK\a
_diffrn_radiation_wavelength 0.71073
_diffrn_reflns_av_R_equivalents 0.0267
_diffrn_reflns_av_sigmaI/netI 0.0420
_diffrn_reflns_limit_h_max 6
_diffrn_reflns_limit_h_min -6
_diffrn_reflns_limit_k_max 12
_diffrn_reflns_limit_k_min -14
_diffrn_reflns_limit_l_max 14
_diffrn_reflns_limit_l_min -14
_diffrn_reflns_number 5616
_diffrn_reflns_theta_full 26.00
_diffrn_reflns_theta_max 26.00
_diffrn_reflns_theta_min 3.47
_diffrn_standards_number 0
_exptl_absorpt_coefficient_mu 0.490
_exptl_absorpt_correction_T_max 0.989
_exptl_absorpt_correction_T_min 0.903
_exptl_absorpt_correction_type multi-scan
_exptl_absorpt_process_details
;
(CrysAlis PRO; Agilent, 2014)
;
_exptl_crystal_colour colourless
_exptl_crystal_density_diffrn 1.516
_exptl_crystal_density_method 'not measured'
_exptl_crystal_description needle
_exptl_crystal_F_000 320
_exptl_crystal_size_max 0.50
_exptl_crystal_size_mid 0.13
_exptl_crystal_size_min 0.10
_refine_diff_density_max 0.235
_refine_diff_density_min -0.264
_refine_ls_extinction_method none
_refine_ls_goodness_of_fit_ref 1.029
_refine_ls_hydrogen_treatment mixed
_refine_ls_matrix_type full
_refine_ls_number_parameters 178
_refine_ls_number_reflns 2646
_refine_ls_number_restraints 2
_refine_ls_restrained_S_all 1.030
_refine_ls_R_factor_all 0.0540
_refine_ls_R_factor_gt 0.0388
_refine_ls_shift/su_max 0.001
_refine_ls_shift/su_mean 0.000
_refine_ls_structure_factor_coef Fsqd
_refine_ls_weighting_details 'calc w=1/[\s^2^(Fo^2^)+(0.0328P)^2^+0.2730P] where P=(Fo^2^+2Fc^2^)/3'
_refine_ls_weighting_scheme calc
_refine_ls_wR_factor_gt 0.0833
_refine_ls_wR_factor_ref 0.0912
_reflns_number_gt 2096
_reflns_number_total 2646
_reflns_threshold_expression I>2\s(I)
_cod_data_source_file su5227sup1.cif
_cod_data_source_block III
_cod_database_code 2241254

loop_
_symmetry_equiv_pos_as_xyz
'x, y, z'
'-x, -y, -z'

loop_
_atom_site_aniso_label
_atom_site_aniso_U_11
_atom_site_aniso_U_22
_atom_site_aniso_U_33
_atom_site_aniso_U_12
_atom_site_aniso_U_13
_atom_site_aniso_U_23
Cl3A 0.0453(3) 0.0386(3) 0.0341(3) -0.0032(3) 0.0093(2) -0.0012(2)
Cl5A 0.0563(4) 0.0308(3) 0.0431(3) -0.0179(3) 0.0037(3) -0.0068(2)
O11A 0.0296(8) 0.0266(8) 0.0495(10) -0.0083(6) 0.0073(7) 0.0017(7)
O13A 0.0363(10) 0.0903(15) 0.0527(11) -0.0302(10) -0.0208(8) 0.0323(10)
O14A 0.0523(10) 0.0345(10) 0.0491(10) 0.0042(8) -0.0036(8) 0.0083(8)
C1A 0.0251(10) 0.0283(11) 0.0291(11) -0.0076(9) -0.0058(9) 0.0029(9)
C2A 0.0310(11) 0.0228(11) 0.0310(11) -0.0054(9) -0.0070(9) 0.0017(9)
C3A 0.0291(11) 0.0308(12) 0.0226(10) -0.0040(9) -0.0026(8) 0.0026(9)
C4A 0.0329(12) 0.0330(12) 0.0274(11) -0.0113(9) -0.0018(9) 0.0046(9)
C5A 0.0375(12) 0.0256(11) 0.0296(11) -0.0085(9) -0.0083(9) 0.0008(9)
C6A 0.0296(11) 0.0303(12) 0.0292(11) -0.0048(9) -0.0011(9) -0.0009(9)
C12A 0.0284(11) 0.0287(12) 0.0360(12) -0.0096(9) -0.0049(9) 0.0064(9)
C13A 0.0237(11) 0.0456(15) 0.0264(11) -0.0012(10) 0.0042(9) 0.0080(10)
O4B 0.0674(12) 0.0357(10) 0.0378(10) 0.0045(8) 0.0049(8) 0.0120(8)
N1B 0.0414(12) 0.0407(12) 0.0338(11) 0.0095(9) -0.0037(9) 0.0096(9)
C2B 0.0514(14) 0.0278(13) 0.0381(13) -0.0071(11) 0.0001(11) -0.0015(10)
C3B 0.0354(13) 0.0572(17) 0.0337(13) -0.0095(11) -0.0082(10) -0.0012(11)
C5B 0.0343(13) 0.0581(17) 0.0367(13) -0.0181(11) 0.0004(10) -0.0138(12)
C6B 0.0626(16) 0.0292(13) 0.0433(14) -0.0040(12) 0.0095(12) -0.0008(11)

loop_
_atom_site_type_symbol
_atom_site_label
_atom_site_fract_x
_atom_site_fract_y
_atom_site_fract_z
_atom_site_U_iso_or_equiv
_atom_site_thermal_displace_type
_atom_site_calc_flag
_atom_site_refinement_flags
_atom_site_occupancy
Cl Cl3A 0.43721(11) 0.33427(5) 1.07395(5) 0.0409(2) Uani d . 1.000
Cl Cl5A 0.87160(12) -0.05932(5) 0.83964(5) 0.0423(2) Uani d . 1.000
O O11A 1.2226(3) 0.31888(13) 0.77458(13) 0.0356(5) Uani d . 1.000
O O13A 0.8276(3) 0.47790(19) 0.67505(15) 0.0575(7) Uani d . 1.000
O O14A 1.0229(3) 0.63014(15) 0.69348(14) 0.0476(6) Uani d . 1.000
C C1A 1.0356(4) 0.26801(19) 0.83573(17) 0.0271(6) Uani d . 1.000
C C2A 0.8470(4) 0.32703(19) 0.91505(17) 0.0281(6) Uani d . 1.000
C C3A 0.6719(4) 0.26282(19) 0.97100(17) 0.0279(6) Uani d . 1.000
C C4A 0.6730(4) 0.14542(19) 0.94986(17) 0.0307(7) Uani d . 1.000
C C5A 0.8641(4) 0.08971(19) 0.87030(18) 0.0303(7) Uani d . 1.000
C C6A 1.0479(4) 0.14815(19) 0.81392(18) 0.0300(7) Uani d . 1.000
C C12A 1.2129(4) 0.44437(19) 0.77898(19) 0.0306(7) Uani d . 1.000
C C13A 1.0030(4) 0.5221(2) 0.70886(18) 0.0335(7) Uani d . 1.000
O O4B 0.3249(3) 0.88990(15) 0.45028(14) 0.0502(6) Uani d . 1.000
N N1B 0.4795(4) 0.70096(19) 0.61100(17) 0.0416(7) Uani d D 1.000
C C2B 0.5070(5) 0.6814(2) 0.48655(19) 0.0395(8) Uani d . 1.000
C C3B 0.3059(4) 0.7719(2) 0.4277(2) 0.0418(8) Uani d . 1.000
C C5B 0.4761(4) 0.8273(2) 0.6354(2) 0.0415(8) Uani d . 1.000
C C6B 0.2754(5) 0.9090(2) 0.5686(2) 0.0466(8) Uani d . 1.000
H H2A 0.83820 0.40890 0.93060 0.0340 Uiso c R 1.000
H H4A 0.54740 0.10420 0.98840 0.0370 Uiso c R 1.000
H H6A 1.18090 0.10720 0.76100 0.0360 Uiso c R 1.000
H H12A 1.38860 0.46070 0.75130 0.0370 Uiso c R 1.000
H H13A 1.17790 0.46790 0.85940 0.0370 Uiso c R 1.000
H H11B 0.607(4) 0.648(2) 0.641(2) 0.0560 Uiso d D 1.000
H H12B 0.332(4) 0.684(2) 0.644(2) 0.0560 Uiso d D 1.000
H H21B 0.48270 0.59940 0.47290 0.0470 Uiso c R 1.000
H H22B 0.68720 0.68820 0.45520 0.0470 Uiso c R 1.000
H H31B 0.33260 0.76060 0.34450 0.0500 Uiso c R 1.000
H H32B 0.12620 0.75950 0.45370 0.0500 Uiso c R 1.000
H H51B 0.65360 0.84550 0.61490 0.0500 Uiso c R 1.000
H H52B 0.43210 0.84010 0.71790 0.0500 Uiso c R 1.000
H H61B 0.09660 0.89510 0.59410 0.0560 Uiso c R 1.000
H H62B 0.27880 0.99360 0.58300 0.0560 Uiso c R 1.000

loop_
_atom_type_symbol
_atom_type_description
_atom_type_scat_dispersion_real
_atom_type_scat_dispersion_imag
_atom_type_scat_source
C C 0.0033 0.0016 'International Tables Vol C Tables 4.2.6.8 and 6.1.1.4'
H H 0.0000 0.0000 'International Tables Vol C Tables 4.2.6.8 and 6.1.1.4'
N N 0.0061 0.0033 'International Tables Vol C Tables 4.2.6.8 and 6.1.1.4'
O O 0.0106 0.0060 'International Tables Vol C Tables 4.2.6.8 and 6.1.1.4'
Cl Cl 0.1484 0.1585 'International Tables Vol C Tables 4.2.6.8 and 6.1.1.4'

loop_
_geom_angle_atom_site_label_1
_geom_angle_atom_site_label_2
_geom_angle_atom_site_label_3
_geom_angle
_geom_angle_publ_flag
C1A O11A C12A 120.24(17) no
C3B O4B C6B 109.96(17) no
C2B N1B C5B 111.72(18) no
C5B N1B H11B 114.7(15) no
C2B N1B H12B 112.3(15) no
H11B N1B H12B 105(2) no
C2B N1B H11B 106.6(15) no
C5B N1B H12B 106.7(15) no
O11A C1A C6A 114.67(18) no
C2A C1A C6A 120.75(19) no
O11A C1A C2A 124.57(19) no
C1A C2A C3A 117.77(19) no
Cl3A C3A C4A 118.09(16) no
C2A C3A C4A 123.29(19) no
Cl3A C3A C2A 118.62(16) no
C3A C4A C5A 117.18(19) no
Cl5A C5A C6A 119.03(16) no
Cl5A C5A C4A 118.85(16) no
C4A C5A C6A 122.1(2) no
C1A C6A C5A 118.84(19) no
O11A C12A C13A 113.95(18) no
O14A C13A C12A 115.08(19) no
O13A C13A O14A 125.4(2) no
O13A C13A C12A 119.5(2) no
C3A C2A H2A 121.00 no
C1A C2A H2A 121.00 no
C3A C4A H4A 121.00 no
C5A C4A H4A 121.00 no
C5A C6A H6A 121.00 no
C1A C6A H6A 121.00 no
C13A C12A H12A 109.00 no
O11A C12A H12A 109.00 no
C13A C12A H13A 109.00 no
O11A C12A H13A 109.00 no
H12A C12A H13A 108.00 no
N1B C2B C3B 110.27(19) no
O4B C3B C2B 111.23(18) no
N1B C5B C6B 109.70(19) no
O4B C6B C5B 111.47(19) no
N1B C2B H21B 110.00 no
N1B C2B H22B 110.00 no
C3B C2B H21B 110.00 no
C3B C2B H22B 110.00 no
H21B C2B H22B 108.00 no
O4B C3B H31B 109.00 no
O4B C3B H32B 109.00 no
C2B C3B H31B 109.00 no
C2B C3B H32B 109.00 no
H31B C3B H32B 108.00 no
N1B C5B H51B 110.00 no
N1B C5B H52B 110.00 no
C6B C5B H51B 110.00 no
C6B C5B H52B 110.00 no
H51B C5B H52B 108.00 no
O4B C6B H61B 109.00 no
O4B C6B H62B 109.00 no
C5B C6B H61B 109.00 no
C5B C6B H62B 109.00 no
H61B C6B H62B 108.00 no

loop_
_geom_bond_atom_site_label_1
_geom_bond_atom_site_label_2
_geom_bond_distance
_geom_bond_publ_flag
Cl3A C3A 1.746(2) no
Cl5A C5A 1.744(2) no
O11A C1A 1.364(3) no
O11A C12A 1.421(3) no
O13A C13A 1.228(3) no
O14A C13A 1.257(3) no
O4B C6B 1.416(3) no
O4B C3B 1.407(3) no
N1B C2B 1.485(3) no
N1B C5B 1.477(3) no
N1B H12B 0.88(2) no
N1B H11B 0.88(2) no
C1A C2A 1.384(3) no
C1A C6A 1.388(3) no
C2A C3A 1.383(3) no
C3A C4A 1.370(3) no
C4A C5A 1.379(3) no
C5A C6A 1.377(3) no
C12A C13A 1.522(3) no
C2A H2A 0.9500 no
C4A H4A 0.9500 no
C6A H6A 0.9500 no
C12A H12A 0.9900 no
C12A H13A 0.9900 no
C2B C3B 1.490(3) no
C5B C6B 1.489(3) no
C2B H21B 0.9900 no
C2B H22B 0.9900 no
C3B H31B 0.9900 no
C3B H32B 0.9900 no
C5B H51B 0.9900 no
C5B H52B 0.9900 no
C6B H61B 0.9900 no
C6B H62B 0.9900 no

loop_
_geom_hbond_atom_site_label_D
_geom_hbond_atom_site_label_H
_geom_hbond_atom_site_label_A
_geom_hbond_site_symmetry_A
_geom_hbond_distance_DH
_geom_hbond_distance_HA
_geom_hbond_distance_DA
_geom_hbond_angle_DHA
_geom_hbond_publ_flag
N1B H11B O13A . 0.88(2) 2.07(2) 2.892(3) 156(2) yes
N1B H11B O14A . 0.88(2) 2.26(2) 2.988(3) 140.8(19) yes
N1B H12B O14A 1_455 0.88(2) 1.87(2) 2.737(3) 170(2) yes
C12A H12A O13A 1_655 0.99 2.41 3.398(3) 173 yes

loop_
_geom_torsion_atom_site_label_1
_geom_torsion_atom_site_label_2
_geom_torsion_atom_site_label_3
_geom_torsion_atom_site_label_4
_geom_torsion
_geom_torsion_publ_flag
C12A O11A C1A C2A -8.1(3) no
C12A O11A C1A C6A 172.70(18) no
C1A O11A C12A C13A -76.5(2) no
C3B O4B C6B C5B 62.3(2) no
C6B O4B C3B C2B -61.6(2) no
C2B N1B C5B C6B 51.4(3) no
C5B N1B C2B C3B -51.2(3) no
C2A C1A C6A C5A 1.8(3) no
O11A C1A C2A C3A -179.44(19) no
C6A C1A C2A C3A -0.3(3) no
O11A C1A C6A C5A -178.92(19) no
C1A C2A C3A C4A -1.5(3) no
C1A C2A C3A Cl3A 178.48(16) no
Cl3A C3A C4A C5A -178.43(16) no
C2A C3A C4A C5A 1.5(3) no
C3A C4A C5A Cl5A -179.46(16) no
C3A C4A C5A C6A 0.2(3) no
C4A C5A C6A C1A -1.8(3) no
Cl5A C5A C6A C1A 177.83(16) no
O11A C12A C13A O13A 15.0(3) no
O11A C12A C13A O14A -167.02(18) no
N1B C2B C3B O4B 56.1(2) no
N1B C5B C6B O4B -56.9(2) no

_cod_database_fobs_code 2241254
